data_7045884
loop_
_publ_author_name
'Capel Berdiell, Izar'
'Warriner, Stuart L.'
'Halcrow, Malcolm A.'

_publ_section_title
;
 Silver(i) complexes of bis- and tris-(pyrazolyl)azine derivatives -
 dimers, coordination polymers and a pentametallic assembly.
;
_journal_issue 15
_journal_name_full 'Dalton transactions (Cambridge, England : 2003)'
_journal_page_first 5269
_journal_page_last 5278
_journal_paper_doi 10.1039/C8DT00640G
_journal_volume 47
_journal_year 2018
_chemical_formula_moiety 'C12 H9 Ag N9, B F4, C H3 N O2'
_chemical_formula_sum 'C13 H12 Ag B F4 N10 O2'
_chemical_formula_weight 535.01
_chemical_name_systematic
'catena-[2,4,6-tri(pyrazol-1-yl)-1,3,5-triazine]silver(I)tetrafluoroborate nitromethane solvate'
_space_group_IT_number 4
_space_group_name_Hall 'P 2yb'
_space_group_name_H-M_alt 'P 1 21 1'
_symmetry_cell_setting monoclinic
_symmetry_space_group_name_Hall 'P 2yb'
_symmetry_space_group_name_H-M 'P 1 21 1'
_atom_sites_solution_hydrogens geom
_atom_sites_solution_primary direct
_atom_sites_solution_secondary difmap
_audit_creation_method SHELXL-97
_audit_update_record
;
2018-01-08 deposited with the CCDC.
2018-03-16 downloaded from the CCDC.
;
_cell_angle_alpha 90.00
_cell_angle_beta 108.445(7)
_cell_angle_gamma 90.00
_cell_formula_units_Z 4
_cell_length_a 10.8501(6)
_cell_length_b 12.4336(6)
_cell_length_c 14.5101(9)
_cell_measurement_reflns_used 5076
_cell_measurement_temperature 120(2)
_cell_measurement_theta_max 73.66
_cell_measurement_theta_min 4.45
_cell_volume 1856.94(19)
_computing_cell_refinement 'CrysAlisPro, Agilent Technologies'
_computing_data_collection 'CrysAlisPro, Agilent Technologies'
_computing_data_reduction 'CrysAlisPro, Agilent Technologies'
_computing_molecular_graphics 'XSEED (Barbour, 2001)'
_computing_publication_material 'local program'
_computing_structure_refinement 'SHELXL-97 (Sheldrick, 1997)'
_computing_structure_solution 'SHELXS-97 (Sheldrick, 1990)'
_diffrn_ambient_temperature 120(2)
_diffrn_detector_area_resol_mean 5.3095
_diffrn_measured_fraction_theta_full 0.953
_diffrn_measured_fraction_theta_max 0.936
_diffrn_measurement_device_type 'SuperNova, Dual, Cu at zero, Atlas'
_diffrn_measurement_method '\w scans'
_diffrn_radiation_monochromator mirror
_diffrn_radiation_source 'SuperNova (Cu) X-ray Source'
_diffrn_radiation_type CuK\a
_diffrn_radiation_wavelength 1.54184
_diffrn_reflns_av_R_equivalents 0.0524
_diffrn_reflns_av_sigmaI/netI 0.0658
_diffrn_reflns_limit_h_max 13
_diffrn_reflns_limit_h_min -8
_diffrn_reflns_limit_k_max 15
_diffrn_reflns_limit_k_min -13
_diffrn_reflns_limit_l_max 14
_diffrn_reflns_limit_l_min -17
_diffrn_reflns_number 8889
_diffrn_reflns_theta_full 72.00
_diffrn_reflns_theta_max 73.85
_diffrn_reflns_theta_min 4.30
_diffrn_standards_decay_% 0
_diffrn_standards_interval_count 0
_diffrn_standards_interval_time 0
_diffrn_standards_number 0
_exptl_absorpt_coefficient_mu 9.424
_exptl_absorpt_correction_T_max 1.000
_exptl_absorpt_correction_T_min 0.331
_exptl_absorpt_correction_type multi-scan
_exptl_absorpt_process_details
; 
CrysAlisPro, Agilent Technologies,
Version 1.171.36.24 (release 03-12-2012 CrysAlis171 .NET)
Empirical absorption correction using spherical harmonics,
 implemented in SCALE3 ABSPACK scaling algorithm.
;
_exptl_crystal_colour colourless
_exptl_crystal_density_diffrn 1.914
_exptl_crystal_density_method 'not measured'
_exptl_crystal_description plate
_exptl_crystal_F_000 1056
_exptl_crystal_recrystallization_method 'Re-crystallisation from solvent: Nitromethane/diethyl ether'
_exptl_crystal_size_max 0.20
_exptl_crystal_size_mid 0.15
_exptl_crystal_size_min 0.03
_refine_diff_density_max 5.127
_refine_diff_density_min -1.653
_refine_diff_density_rms 0.304
_refine_ls_abs_structure_details 'Flack H D (1983), Acta Cryst. A39, 876-881'
_refine_ls_abs_structure_Flack 0.150(17)
_refine_ls_extinction_method none
_refine_ls_goodness_of_fit_ref 1.057
_refine_ls_hydrogen_treatment constr
_refine_ls_matrix_type full
_refine_ls_number_parameters 562
_refine_ls_number_reflns 5181
_refine_ls_number_restraints 18
_refine_ls_restrained_S_all 1.056
_refine_ls_R_factor_all 0.0879
_refine_ls_R_factor_gt 0.0864
_refine_ls_shift/su_max 0.000
_refine_ls_shift/su_mean 0.000
_refine_ls_structure_factor_coef Fsqd
_refine_ls_weighting_details 'calc w=1/[\s^2^(Fo^2^)+(0.1781P)^2^+6.6582P] where P=(Fo^2^+2Fc^2^)/3'
_refine_ls_weighting_scheme calc
_refine_ls_wR_factor_gt 0.2219
_refine_ls_wR_factor_ref 0.2241
_reflns_number_gt 4992
_reflns_number_total 5181
_reflns_threshold_expression >2sigma(I)
_cod_data_source_file c8dt00640g2.cif
_cod_data_source_block ic1-66a
_cod_depositor_comments 'Adding full bibliography for 7045878--7045888.cif.'
_cod_original_cell_volume 1856.94(18)
_cod_original_sg_symbol_H-M 'P 21'
_cod_database_code 7045884

loop_
_symmetry_equiv_pos_as_xyz
'x, y, z'
'-x, y+1/2, -z'

loop_
_atom_site_label
_atom_site_type_symbol
_atom_site_fract_x
_atom_site_fract_y
_atom_site_fract_z
_atom_site_U_iso_or_equiv
_atom_site_adp_type
_atom_site_occupancy
_atom_site_symmetry_multiplicity
_atom_site_calc_flag
_atom_site_refinement_flags
Ag1 Ag 0.93747(8) 0.56268(7) 0.58357(6) 0.0265(3) Uani 1 1 d .
N2 N 0.8773(11) 0.4185(9) 0.4693(8) 0.023(2) Uani 1 1 d U
C3 C 0.8422(11) 0.4463(10) 0.3752(9) 0.019(2) Uani 1 1 d .
N4 N 0.8330(11) 0.3817(9) 0.3008(8) 0.026(2) Uani 1 1 d U
C5 C 0.8690(11) 0.2799(10) 0.3287(9) 0.0195(19) Uani 1 1 d U
N6 N 0.8990(9) 0.2423(8) 0.4149(8) 0.0172(17) Uani 1 1 d U
C7 C 0.9042(12) 0.3167(10) 0.4845(9) 0.019(2) Uani 1 1 d U
N8 N 0.8041(9) 0.5534(8) 0.3536(7) 0.020(2) Uani 1 1 d .
N9 N 0.8125(10) 0.6258(9) 0.4278(8) 0.022(2) Uani 1 1 d .
C10 C 0.7657(13) 0.7164(10) 0.3824(10) 0.026(3) Uani 1 1 d .
H10 H 0.7601 0.7822 0.4141 0.031 Uiso 1 1 calc R
C11 C 0.7248(14) 0.7022(11) 0.2803(10) 0.031(3) Uani 1 1 d .
H11 H 0.6873 0.7555 0.2327 0.037 Uiso 1 1 calc R
C12 C 0.7499(14) 0.5960(12) 0.2627(11) 0.031(3) Uani 1 1 d .
H12 H 0.7334 0.5610 0.2017 0.037 Uiso 1 1 calc R
N13 N 0.9284(9) 0.2783(10) 0.5790(7) 0.021(2) Uani 1 1 d U
N14 N 0.9570(11) 0.3499(9) 0.6564(8) 0.026(2) Uani 1 1 d U
C15 C 0.9641(13) 0.2861(11) 0.7320(10) 0.025(2) Uani 1 1 d U
H15 H 0.9851 0.3107 0.7971 0.031 Uiso 1 1 calc R
C16 C 0.9359(14) 0.1744(12) 0.7030(9) 0.029(2) Uani 1 1 d U
H16 H 0.9333 0.1145 0.7430 0.034 Uiso 1 1 calc R
C17 C 0.9139(11) 0.1754(11) 0.6048(9) 0.025(2) Uani 1 1 d U
H17 H 0.8925 0.1151 0.5625 0.030 Uiso 1 1 calc R
N18 N 0.8704(11) 0.2112(10) 0.2538(8) 0.029(2) Uani 1 1 d .
N19 N 0.9278(13) 0.1128(11) 0.2725(9) 0.036(3) Uani 1 1 d .
C20 C 0.9154(17) 0.0704(16) 0.1891(11) 0.047(4) Uani 1 1 d .
H20 H 0.9464 0.0009 0.1804 0.057 Uiso 1 1 calc R
C21 C 0.851(3) 0.139(2) 0.1130(14) 0.075(8) Uani 1 1 d .
H21 H 0.8287 0.1249 0.0453 0.090 Uiso 1 1 calc R
C22 C 0.8259(18) 0.2307(16) 0.1563(12) 0.047(4) Uani 1 1 d .
H22 H 0.7859 0.2946 0.1249 0.057 Uiso 1 1 calc R
Ag23 Ag 0.63013(9) 0.18676(7) 0.58531(6) 0.0248(3) Uani 1 1 d .
N24 N 0.5337(9) 0.5082(8) 0.4240(7) 0.0154(19) Uani 1 1 d .
C25 C 0.4988(12) 0.4726(9) 0.3327(9) 0.019(2) Uani 1 1 d .
N26 N 0.5131(9) 0.3723(9) 0.3044(7) 0.0176(19) Uani 1 1 d .
C27 C 0.5638(10) 0.3063(10) 0.3782(8) 0.017(2) Uani 1 1 d .
N28 N 0.6005(9) 0.3306(8) 0.4726(7) 0.0147(18) Uani 1 1 d .
C29 C 0.5874(10) 0.4339(10) 0.4889(8) 0.016(2) Uani 1 1 d .
N30 N 0.4429(11) 0.5428(8) 0.2576(8) 0.022(2) Uani 1 1 d .
N31 N 0.4058(13) 0.6458(9) 0.2763(8) 0.030(3) Uani 1 1 d .
C32 C 0.3750(16) 0.6947(13) 0.1931(10) 0.036(3) Uani 1 1 d .
H32 H 0.3448 0.7668 0.1830 0.043 Uiso 1 1 calc R
C33 C 0.3922(17) 0.6267(14) 0.1185(11) 0.038(3) Uani 1 1 d .
H33 H 0.3753 0.6444 0.0519 0.046 Uiso 1 1 calc R
C34 C 0.4368(15) 0.5334(12) 0.1614(10) 0.032(3) Uani 1 1 d .
H34 H 0.4599 0.4720 0.1315 0.039 Uiso 1 1 calc R
N35 N 0.6369(8) 0.4690(9) 0.5847(6) 0.0121(19) Uani 1 1 d .
N36 N 0.6664(11) 0.4022(9) 0.6616(8) 0.026(2) Uani 1 1 d .
C37 C 0.7180(13) 0.4648(12) 0.7399(10) 0.030(3) Uani 1 1 d .
H38 H 0.7455 0.4405 0.8053 0.036 Uiso 1 1 calc R
C38 C 0.7253(10) 0.5721(11) 0.7101(8) 0.021(2) Uani 1 1 d .
H37 H 0.7602 0.6315 0.7512 0.025 Uiso 1 1 calc R
C39 C 0.6731(12) 0.5745(11) 0.6115(9) 0.022(2) Uani 1 1 d .
H39 H 0.6635 0.6352 0.5701 0.027 Uiso 1 1 calc R
N40 N 0.5839(9) 0.2007(9) 0.3568(6) 0.0184(19) Uani 1 1 d .
N41 N 0.6248(11) 0.1250(10) 0.4262(7) 0.022(2) Uani 1 1 d .
C42 C 0.6399(10) 0.0403(10) 0.3799(10) 0.022(3) Uani 1 1 d .
H42 H 0.6720 -0.0256 0.4116 0.027 Uiso 1 1 calc R
C43 C 0.6057(12) 0.0529(11) 0.2806(9) 0.024(2) Uani 1 1 d .
H43 H 0.6066 -0.0001 0.2336 0.029 Uiso 1 1 calc R
C44 C 0.5695(12) 0.1608(10) 0.2641(9) 0.021(2) Uani 1 1 d .
H44 H 0.5416 0.1982 0.2040 0.026 Uiso 1 1 calc R
B45 B 0.2069(12) 0.3749(11) 0.3852(9) 0.018(2) Uani 1 1 d .
F46 F 0.3245(7) 0.3365(7) 0.4478(6) 0.0328(18) Uani 1 1 d .
F47 F 0.1328(7) 0.4149(7) 0.4426(6) 0.0300(17) Uani 1 1 d .
F48 F 0.1382(8) 0.2940(8) 0.3282(6) 0.038(2) Uani 1 1 d .
F49 F 0.2308(8) 0.4580(8) 0.3290(6) 0.0343(18) Uani 1 1 d .
B50 B 0.538(3) 0.4034(17) -0.0296(15) 0.048(5) Uani 1 1 d .
F51 F 0.5443(15) 0.3445(12) 0.0538(8) 0.073(4) Uani 1 1 d .
F52 F 0.4873(18) 0.5059(12) -0.0302(10) 0.078(4) Uani 1 1 d .
F53 F 0.450(2) 0.3537(14) -0.1076(9) 0.093(5) Uani 1 1 d .
F54 F 0.657(2) 0.397(2) -0.0466(15) 0.118(7) Uani 1 1 d .
C55 C 0.692(3) 0.693(3) -0.022(2) 0.091(9) Uani 1 1 d .
H55A H 0.6285 0.6466 -0.0068 0.136 Uiso 1 1 calc R
H55B H 0.6638 0.7090 -0.0916 0.136 Uiso 1 1 calc R
H55C H 0.7007 0.7605 0.0148 0.136 Uiso 1 1 calc R
N56 N 0.8179(18) 0.639(2) 0.0050(12) 0.065(5) Uani 1 1 d .
O57 O 0.866(2) 0.608(2) 0.0873(11) 0.100(8) Uani 1 1 d .
O58 O 0.872(2) 0.628(2) -0.0572(13) 0.103(8) Uani 1 1 d .
C59 C 1.074(3) 0.399(3) 0.1145(19) 0.088(9) Uani 1 1 d .
H59A H 1.1690 0.3975 0.1424 0.132 Uiso 1 1 calc R
H59B H 1.0363 0.3437 0.1455 0.132 Uiso 1 1 calc R
H59C H 1.0418 0.4700 0.1256 0.132 Uiso 1 1 calc R
N60 N 1.037(2) 0.3785(18) 0.0110(12) 0.066(5) Uani 1 1 d .
O61 O 1.111(3) 0.3937(17) -0.0290(13) 0.098(7) Uani 1 1 d .
O62 O 0.921(2) 0.350(2) -0.0299(15) 0.100(7) Uani 1 1 d .

loop_
_atom_site_aniso_label
_atom_site_aniso_U_11
_atom_site_aniso_U_22
_atom_site_aniso_U_33
_atom_site_aniso_U_23
_atom_site_aniso_U_13
_atom_site_aniso_U_12
Ag1 0.0250(4) 0.0204(5) 0.0322(5) -0.0018(4) 0.0064(4) -0.0032(4)
N2 0.033(6) 0.007(3) 0.032(5) -0.004(4) 0.015(5) -0.003(4)
C3 0.013(5) 0.015(6) 0.026(6) -0.002(5) 0.002(4) 0.004(4)
N4 0.025(5) 0.016(4) 0.031(5) -0.006(4) 0.003(4) -0.001(4)
C5 0.015(5) 0.014(4) 0.032(3) -0.011(4) 0.010(4) 0.000(4)
N6 0.008(4) 0.012(4) 0.034(4) -0.009(3) 0.009(4) 0.002(3)
C7 0.024(5) 0.009(4) 0.029(4) -0.003(3) 0.015(5) 0.001(4)
N8 0.016(4) 0.008(5) 0.035(5) -0.004(4) 0.006(4) 0.004(4)
N9 0.018(5) 0.023(6) 0.027(5) -0.006(4) 0.010(4) 0.000(4)
C10 0.031(6) 0.014(6) 0.037(7) 0.007(5) 0.016(6) 0.001(5)
C11 0.036(7) 0.016(7) 0.039(7) 0.013(5) 0.009(6) 0.002(5)
C12 0.032(7) 0.030(8) 0.036(7) 0.008(6) 0.018(6) 0.001(6)
N13 0.017(5) 0.021(5) 0.024(4) 0.000(3) 0.005(4) -0.003(4)
N14 0.030(5) 0.015(4) 0.031(4) -0.001(3) 0.007(4) -0.006(4)
C15 0.028(6) 0.019(5) 0.028(4) 0.000(3) 0.007(5) -0.001(5)
C16 0.039(7) 0.019(4) 0.034(4) -0.001(4) 0.020(5) -0.008(6)
C17 0.022(5) 0.013(4) 0.024(4) 0.004(4) -0.013(4) 0.011(5)
N18 0.025(5) 0.024(6) 0.033(5) -0.006(5) 0.002(5) 0.001(4)
N19 0.041(7) 0.024(6) 0.032(6) -0.005(5) -0.002(5) 0.011(5)
C20 0.057(9) 0.034(8) 0.036(7) -0.018(7) -0.006(7) 0.017(8)
C21 0.086(16) 0.086(18) 0.034(9) -0.015(10) -0.009(9) 0.033(14)
C22 0.049(9) 0.047(10) 0.034(7) -0.011(7) -0.004(7) 0.024(8)
Ag23 0.0289(5) 0.0203(5) 0.0269(4) 0.0019(4) 0.0111(3) -0.0020(4)
N24 0.013(4) 0.022(5) 0.016(4) -0.006(4) 0.011(4) -0.003(4)
C25 0.023(5) 0.005(5) 0.035(6) 0.001(4) 0.017(5) -0.004(4)
N26 0.018(4) 0.017(5) 0.020(4) -0.004(4) 0.008(4) -0.004(4)
C27 0.011(5) 0.021(6) 0.023(5) 0.003(5) 0.011(4) -0.003(4)
N28 0.015(4) 0.008(4) 0.020(4) -0.001(4) 0.004(4) -0.002(3)
C29 0.011(5) 0.011(5) 0.027(5) -0.005(4) 0.010(4) 0.002(4)
N30 0.032(5) 0.009(5) 0.026(5) -0.001(4) 0.009(4) -0.003(4)
N31 0.048(7) 0.015(5) 0.028(5) 0.004(4) 0.014(5) 0.009(5)
C32 0.054(8) 0.024(7) 0.033(6) -0.002(6) 0.018(6) 0.006(7)
C33 0.050(9) 0.032(8) 0.034(7) -0.002(6) 0.015(7) 0.008(7)
C34 0.041(8) 0.025(7) 0.028(6) -0.002(5) 0.006(6) 0.003(6)
N35 0.010(4) 0.017(5) 0.015(4) -0.004(3) 0.011(4) 0.001(3)
N36 0.029(5) 0.020(6) 0.026(5) 0.011(4) 0.005(4) 0.004(4)
C37 0.030(6) 0.029(7) 0.027(6) -0.007(5) 0.003(5) 0.004(6)
C38 0.017(5) 0.016(5) 0.023(5) -0.003(5) -0.001(4) -0.004(5)
C39 0.027(6) 0.016(6) 0.038(6) 0.001(5) 0.030(6) 0.004(5)
N40 0.017(4) 0.018(5) 0.018(4) -0.002(4) 0.003(3) 0.001(4)
N41 0.023(5) 0.023(6) 0.023(5) 0.009(4) 0.008(4) 0.006(4)
C42 0.006(4) 0.014(6) 0.038(6) -0.010(5) -0.003(5) 0.007(4)
C43 0.028(6) 0.017(6) 0.025(5) -0.010(5) 0.005(5) -0.006(5)
C44 0.022(5) 0.016(6) 0.031(6) -0.004(5) 0.016(5) 0.001(4)
B45 0.015(5) 0.011(6) 0.027(6) 0.001(5) 0.007(5) 0.005(5)
F46 0.019(3) 0.028(4) 0.047(4) 0.004(4) 0.005(3) 0.001(3)
F47 0.017(3) 0.034(5) 0.042(4) -0.006(4) 0.015(3) -0.004(3)
F48 0.032(4) 0.036(5) 0.043(4) -0.017(4) 0.005(4) -0.004(4)
F49 0.033(4) 0.035(5) 0.042(4) 0.007(4) 0.022(4) 0.004(3)
B50 0.072(14) 0.034(10) 0.049(10) -0.004(8) 0.034(10) 0.001(9)
F51 0.096(10) 0.075(9) 0.042(5) -0.001(6) 0.016(6) 0.033(8)
F52 0.132(13) 0.055(8) 0.064(7) -0.010(6) 0.055(8) 0.007(8)
F53 0.141(15) 0.077(11) 0.049(6) 0.005(7) 0.014(8) -0.013(10)
F54 0.141(18) 0.130(18) 0.104(12) -0.018(13) 0.068(13) -0.032(15)
C55 0.088(18) 0.11(2) 0.072(14) -0.006(18) 0.022(13) 0.01(2)
N56 0.056(10) 0.089(15) 0.042(8) -0.009(8) 0.006(7) -0.004(10)
O57 0.096(13) 0.16(2) 0.035(7) 0.004(10) 0.009(8) -0.017(14)
O58 0.092(14) 0.17(2) 0.057(9) -0.034(12) 0.036(9) -0.036(15)
C59 0.10(2) 0.08(2) 0.068(14) -0.009(14) 0.009(14) -0.015(17)
N60 0.091(14) 0.065(12) 0.044(8) 0.010(8) 0.024(9) -0.012(11)
O61 0.16(2) 0.064(12) 0.064(10) 0.023(9) 0.033(12) 0.013(13)
O62 0.090(13) 0.106(18) 0.087(12) 0.011(12) 0.004(10) -0.025(13)

loop_
_atom_type_symbol
_atom_type_description
_atom_type_scat_dispersion_real
_atom_type_scat_dispersion_imag
_atom_type_scat_source
C C 0.0181 0.0091 'International Tables Vol C Tables 4.2.6.8 and 6.1.1.4'
H H 0.0000 0.0000 'International Tables Vol C Tables 4.2.6.8 and 6.1.1.4'
N N 0.0311 0.0180 'International Tables Vol C Tables 4.2.6.8 and 6.1.1.4'
O O 0.0492 0.0322 'International Tables Vol C Tables 4.2.6.8 and 6.1.1.4'
Ag Ag 0.1306 4.2820 'International Tables Vol C Tables 4.2.6.8 and 6.1.1.4'
F F 0.0727 0.0534 'International Tables Vol C Tables 4.2.6.8 and 6.1.1.4'
B B 0.0090 0.0039 'International Tables Vol C Tables 4.2.6.8 and 6.1.1.4'

loop_
_geom_angle_atom_site_label_1
_geom_angle_atom_site_label_2
_geom_angle_atom_site_label_3
_geom_angle
_geom_angle_site_symmetry_1
_geom_angle_site_symmetry_3
N19 Ag1 N9 144.0(4) 2_756 .
N19 Ag1 N2 144.6(5) 2_756 .
N9 Ag1 N2 68.8(4) . .
N19 Ag1 N14 87.8(4) 2_756 .
N9 Ag1 N14 128.1(4) . .
N2 Ag1 N14 61.9(4) . .
N19 Ag1 N6 63.3(4) 2_756 2_756
N9 Ag1 N6 85.1(3) . 2_756
N2 Ag1 N6 128.8(3) . 2_756
N14 Ag1 N6 139.2(3) . 2_756
C7 N2 C3 113.5(11) . .
C7 N2 Ag1 127.9(9) . .
C3 N2 Ag1 116.1(8) . .
N4 C3 N2 126.7(12) . .
N4 C3 N8 116.9(11) . .
N2 C3 N8 116.2(11) . .
C3 N4 C5 112.6(11) . .
N6 C5 N4 126.7(11) . .
N6 C5 N18 118.7(11) . .
N4 C5 N18 114.6(11) . .
C5 N6 C7 114.7(10) . .
N2 C7 N6 125.6(12) . .
N2 C7 N13 117.5(11) . .
N6 C7 N13 116.6(11) . .
C12 N8 N9 113.6(11) . .
C12 N8 C3 126.1(11) . .
N9 N8 C3 120.2(10) . .
C10 N9 N8 104.2(10) . .
C10 N9 Ag1 140.4(9) . .
N8 N9 Ag1 113.8(8) . .
N9 C10 C11 111.0(12) . .
N9 C10 H10 124.5 . .
C11 C10 H10 124.5 . .
C12 C11 C10 107.2(12) . .
C12 C11 H11 126.4 . .
C10 C11 H11 126.4 . .
N8 C12 C11 103.9(12) . .
N8 C12 H12 128.1 . .
C11 C12 H12 128.1 . .
C17 N13 N14 113.4(10) . .
C17 N13 C7 126.3(11) . .
N14 N13 C7 119.9(11) . .
C15 N14 N13 102.9(11) . .
C15 N14 Ag1 147.1(9) . .
N13 N14 Ag1 109.0(7) . .
N14 C15 C16 112.2(12) . .
N14 C15 H15 123.9 . .
C16 C15 H15 123.9 . .
C17 C16 C15 104.1(12) . .
C17 C16 H16 127.9 . .
C15 C16 H16 127.9 . .
N13 C17 C16 107.4(12) . .
N13 C17 H17 126.3 . .
C16 C17 H17 126.3 . .
N19 N18 C22 110.9(12) . .
N19 N18 C5 121.0(11) . .
C22 N18 C5 128.0(13) . .
C20 N19 N18 106.0(12) . .
C20 N19 Ag1 127.6(11) . 2_746
N18 N19 Ag1 124.2(9) . 2_746
N19 C20 C21 111.8(17) . .
N19 C20 H20 124.1 . .
C21 C20 H20 124.1 . .
C22 C21 C20 105.5(15) . .
C22 C21 H21 127.2 . .
C20 C21 H21 127.2 . .
N18 C22 C21 105.8(16) . .
N18 C22 H22 127.1 . .
C21 C22 H22 127.1 . .
N31 Ag23 N28 140.4(4) 2_646 .
N31 Ag23 N41 146.4(4) 2_646 .
N28 Ag23 N41 67.9(4) . .
N31 Ag23 N24 64.8(4) 2_646 2_646
N28 Ag23 N24 127.9(3) . 2_646
N41 Ag23 N24 83.1(3) . 2_646
N31 Ag23 N36 84.7(4) 2_646 .
N28 Ag23 N36 62.4(3) . .
N41 Ag23 N36 128.5(4) . .
N24 Ag23 N36 139.3(3) 2_646 .
C29 N24 C25 113.6(10) . .
N24 C25 N26 126.2(11) . .
N24 C25 N30 119.4(11) . .
N26 C25 N30 114.4(11) . .
C27 N26 C25 112.8(10) . .
N26 C27 N28 127.1(12) . .
N26 C27 N40 117.5(10) . .
N28 C27 N40 115.4(10) . .
C29 N28 C27 112.9(10) . .
C29 N28 Ag23 127.4(8) . .
C27 N28 Ag23 117.9(8) . .
N24 C29 N28 127.0(11) . .
N24 C29 N35 115.9(10) . .
N28 C29 N35 117.0(11) . .
C25 N30 C34 127.9(11) . .
C25 N30 N31 120.7(10) . .
C34 N30 N31 110.4(11) . .
C32 N31 N30 104.8(11) . .
C32 N31 Ag23 131.8(10) . 2_656
N30 N31 Ag23 122.0(8) . 2_656
N31 C32 C33 111.7(14) . .
N31 C32 H32 124.1 . .
C33 C32 H32 124.1 . .
C34 C33 C32 105.9(13) . .
C34 C33 H33 127.0 . .
C32 C33 H33 127.0 . .
C33 C34 N30 107.1(13) . .
C33 C34 H34 126.5 . .
N30 C34 H34 126.5 . .
N36 N35 C39 112.2(10) . .
N36 N35 C29 123.3(11) . .
C39 N35 C29 124.2(10) . .
C37 N36 N35 105.6(11) . .
C37 N36 Ag23 146.5(9) . .
N35 N36 Ag23 106.7(7) . .
N36 C37 C38 109.7(12) . .
N36 C37 H38 125.1 . .
C38 C37 H38 125.1 . .
C39 C38 C37 107.3(11) . .
C39 C38 H37 126.4 . .
C37 C38 H37 126.4 . .
C38 C39 N35 105.1(11) . .
C38 C39 H39 127.4 . .
N35 C39 H39 127.4 . .
N41 N40 C27 122.2(10) . .
N41 N40 C44 112.5(10) . .
C27 N40 C44 125.2(10) . .
C42 N41 N40 104.3(10) . .
C42 N41 Ag23 142.2(9) . .
N40 N41 Ag23 113.3(8) . .
N41 C42 C43 114.6(11) . .
N41 C42 H42 122.7 . .
C43 C42 H42 122.7 . .
C42 C43 C44 104.9(11) . .
C42 C43 H43 127.6 . .
C44 C43 H43 127.6 . .
N40 C44 C43 103.7(10) . .
N40 C44 H44 128.1 . .
C43 C44 H44 128.1 . .
F48 B45 F49 111.1(10) . .
F48 B45 F46 110.7(10) . .
F49 B45 F46 109.5(10) . .
F48 B45 F47 108.2(10) . .
F49 B45 F47 109.3(10) . .
F46 B45 F47 108.0(10) . .
F53 B50 F54 105.6(18) . .
F53 B50 F52 104(2) . .
F54 B50 F52 116(2) . .
F53 B50 F51 107.9(18) . .
F54 B50 F51 110(2) . .
F52 B50 F51 113.3(15) . .
N56 C55 H55A 109.5 . .
N56 C55 H55B 109.5 . .
H55A C55 H55B 109.5 . .
N56 C55 H55C 109.5 . .
H55A C55 H55C 109.5 . .
H55B C55 H55C 109.5 . .
O57 N56 O58 122(2) . .
O57 N56 C55 119(2) . .
O58 N56 C55 118(2) . .
N60 C59 H59A 109.5 . .
N60 C59 H59B 109.5 . .
H59A C59 H59B 109.5 . .
N60 C59 H59C 109.5 . .
H59A C59 H59C 109.5 . .
H59B C59 H59C 109.5 . .
O61 N60 O62 124(2) . .
O61 N60 C59 119(2) . .
O62 N60 C59 116(2) . .

loop_
_geom_bond_atom_site_label_1
_geom_bond_atom_site_label_2
_geom_bond_distance
_geom_bond_site_symmetry_2
Ag1 N19 2.226(12) 2_756
Ag1 N9 2.372(11) .
Ag1 N2 2.388(11) .
Ag1 N14 2.832(11) .
Ag1 N6 2.849(10) 2_756
N2 C7 1.302(17) .
N2 C3 1.341(17) .
C3 N4 1.324(16) .
C3 N8 1.401(16) .
N4 C5 1.349(17) .
C5 N6 1.277(17) .
C5 N18 1.386(17) .
N6 C7 1.357(15) .
C7 N13 1.396(16) .
N8 C12 1.370(18) .
N8 N9 1.384(15) .
N9 C10 1.322(17) .
C10 C11 1.42(2) .
C10 H10 0.9500 .
C11 C12 1.39(2) .
C11 H11 0.9500 .
C12 H12 0.9500 .
N13 C17 1.356(19) .
N13 N14 1.389(16) .
N14 C15 1.336(18) .
C15 C16 1.455(19) .
C15 H15 0.9500 .
C16 C17 1.367(18) .
C16 H16 0.9500 .
C17 H17 0.9500 .
N18 N19 1.361(17) .
N18 C22 1.36(2) .
N19 C20 1.29(2) .
C20 C21 1.40(3) .
C20 H20 0.9500 .
C21 C22 1.37(3) .
C21 H21 0.9500 .
C22 H22 0.9500 .
Ag23 N31 2.223(12) 2_646
Ag23 N28 2.376(10) .
Ag23 N41 2.416(11) .
Ag23 N24 2.821(10) 2_646
Ag23 N36 2.877(12) .
N24 C29 1.316(16) .
N24 C25 1.334(16) .
C25 N26 1.337(16) .
C25 N30 1.378(17) .
N26 C27 1.323(16) .
C27 N28 1.334(15) .
C27 N40 1.383(17) .
N28 C29 1.322(16) .
C29 N35 1.392(14) .
N30 C34 1.381(18) .
N30 N31 1.394(15) .
N31 C32 1.297(19) .
C32 C33 1.43(2) .
C32 H32 0.9500 .
C33 C34 1.33(2) .
C33 H33 0.9500 .
C34 H34 0.9500 .
N35 N36 1.347(15) .
N35 C39 1.388(17) .
N36 C37 1.344(18) .
C37 C38 1.41(2) .
C37 H38 0.9500 .
C38 C39 1.362(17) .
C38 H37 0.9500 .
C39 H39 0.9500 .
N40 N41 1.347(15) .
N40 C44 1.395(15) .
N41 C42 1.287(17) .
C42 C43 1.379(19) .
C42 H42 0.9500 .
C43 C44 1.396(18) .
C43 H43 0.9500 .
C44 H44 0.9500 .
B45 F48 1.364(16) .
B45 F49 1.391(16) .
B45 F46 1.396(14) .
B45 F47 1.418(16) .
B50 F53 1.38(3) .
B50 F54 1.39(3) .
B50 F52 1.39(3) .
B50 F51 1.40(2) .
C55 N56 1.46(4) .
C55 H55A 0.9800 .
C55 H55B 0.9800 .
C55 H55C 0.9800 .
N56 O57 1.20(2) .
N56 O58 1.23(3) .
C59 N60 1.45(3) .
C59 H59A 0.9800 .
C59 H59B 0.9800 .
C59 H59C 0.9800 .
N60 O61 1.14(3) .
N60 O62 1.26(3) .
